data_4334724
loop_
_publ_author_name
'Lakmal C. Kalutarage'
'Philip D. Martin'
'Mary Jane Heeg'
'Charles H. Winter'

_publ_section_title
;
 Synthesis, Structure, and Solution Reduction Reactions of Volatile and
 Thermally Stable Mid to Late First Row Transition Metal Complexes
 Containing Hydrazonate Ligands
;
_journal_name_full 'Inorganic Chemistry'
_journal_page_first 5385
_journal_page_last 5394
_journal_paper_doi 10.1021/ic400337m
_journal_volume 52
_journal_year 2013
_chemical_formula_sum 'C17 H38 N5 Ni O2'
_chemical_formula_weight 403.23
_chemical_name_systematic
; 
 ? 
;
_space_group_IT_number 61
_symmetry_space_group_name_Hall '-P 2ac 2ab'
_symmetry_space_group_name_H-M 'P b c a'
_atom_sites_solution_hydrogens geom
_atom_sites_solution_primary direct
_atom_sites_solution_secondary difmap
_audit_creation_method SHELXL-97
_cell_angle_alpha 90.00
_cell_angle_beta 90.00
_cell_angle_gamma 90.00
_cell_formula_units_Z 8
_cell_length_a 10.7214(6)
_cell_length_b 11.3118(6)
_cell_length_c 34.7526(19)
_cell_measurement_temperature 100(2)
_cell_volume 4214.7(4)
_computing_structure_refinement 'SHELXL-97 (Sheldrick, 2008)'
_computing_structure_solution 'SHELXS-97 (Sheldrick, 2008)'
_diffrn_ambient_temperature 100(2)
_diffrn_measured_fraction_theta_full 0.999
_diffrn_measured_fraction_theta_max 0.999
_diffrn_radiation_monochromator graphite
_diffrn_radiation_source 'fine-focus sealed tube'
_diffrn_radiation_type MoK\a
_diffrn_radiation_wavelength 0.71073
_diffrn_reflns_av_R_equivalents 0.0292
_diffrn_reflns_av_sigmaI/netI 0.0107
_diffrn_reflns_limit_h_max 15
_diffrn_reflns_limit_h_min -15
_diffrn_reflns_limit_k_max 16
_diffrn_reflns_limit_k_min -16
_diffrn_reflns_limit_l_max 49
_diffrn_reflns_limit_l_min -49
_diffrn_reflns_number 257204
_diffrn_reflns_theta_full 30.68
_diffrn_reflns_theta_max 30.68
_diffrn_reflns_theta_min 2.23
_exptl_absorpt_coefficient_mu 0.940
_exptl_crystal_density_diffrn 1.271
_exptl_crystal_F_000 1752
_refine_diff_density_max 0.404
_refine_diff_density_min -1.338
_refine_diff_density_rms 0.057
_refine_ls_extinction_method none
_refine_ls_goodness_of_fit_ref 1.266
_refine_ls_hydrogen_treatment mixed
_refine_ls_matrix_type full
_refine_ls_number_parameters 236
_refine_ls_number_reflns 6527
_refine_ls_number_restraints 0
_refine_ls_restrained_S_all 1.266
_refine_ls_R_factor_all 0.0411
_refine_ls_R_factor_gt 0.0327
_refine_ls_shift/su_max 0.002
_refine_ls_shift/su_mean 0.000
_refine_ls_structure_factor_coef Fsqd
_refine_ls_weighting_details 'calc w=1/[\s^2^(Fo^2^)+(0.1000P)^2^+0.0000P] where P=(Fo^2^+2Fc^2^)/3'
_refine_ls_weighting_scheme calc
_refine_ls_wR_factor_gt 0.1446
_refine_ls_wR_factor_ref 0.1534
_reflns_number_gt 5537
_reflns_number_total 6527
_reflns_threshold_expression >2sigma(I)
_cod_data_source_file ic400337m_si_002_2.cif
_cod_data_source_block lk794_pbca_s
_cod_database_code 4334724

loop_
_symmetry_equiv_pos_as_xyz
'x, y, z'
'x+1/2, -y+1/2, -z'
'-x, y+1/2, -z+1/2'
'-x+1/2, -y, z+1/2'
'-x, -y, -z'
'-x-1/2, y-1/2, z'
'x, -y-1/2, z-1/2'
'x-1/2, y, -z-1/2'

loop_
_atom_site_label
_atom_site_type_symbol
_atom_site_fract_x
_atom_site_fract_y
_atom_site_fract_z
_atom_site_U_iso_or_equiv
_atom_site_adp_type
_atom_site_occupancy
_atom_site_symmetry_multiplicity
_atom_site_calc_flag
_atom_site_refinement_flags
Ni1 Ni 1.002386(13) 0.112232(16) 0.123609(5) 0.01328(10) Uani 1 1 d .
O1 O 1.05965(9) 0.17812(8) 0.07630(2) 0.0181(2) Uani 1 1 d .
O2 O 0.99642(7) 0.20592(9) 0.16908(3) 0.0156(2) Uani 1 1 d .
N1 N 0.84570(10) 0.05846(9) 0.10167(3) 0.0166(2) Uani 1 1 d .
N2 N 0.81415(11) 0.06435(10) 0.06620(3) 0.0211(2) Uani 1 1 d .
C18 C 0.89124(14) 0.10894(11) 0.03914(4) 0.0218(3) Uani 1 1 d .
H40 H 0.8628 0.1021 0.0133 0.026 Uiso 1 1 calc R
C9 C 1.00587(12) 0.16319(13) 0.04379(4) 0.0177(3) Uani 1 1 d .
C8 C 1.04862(12) 0.17957(10) 0.20101(3) 0.0145(2) Uani 1 1 d .
C1 C 1.07323(14) 0.20934(13) 0.00861(4) 0.0245(3) Uani 1 1 d .
H11 H 1.0302 0.1775 -0.0147 0.029 Uiso 1 1 calc R
C2 C 1.06746(16) 0.34465(13) 0.00697(5) 0.0325(4) Uani 1 1 d .
H6 H 0.9801 0.3702 0.0068 0.049 Uiso 1 1 calc R
H5 H 1.1088 0.3725 -0.0165 0.049 Uiso 1 1 calc R
H7 H 1.1097 0.3778 0.0295 0.049 Uiso 1 1 calc R
C3 C 1.20779(15) 0.16533(13) 0.00816(4) 0.0303(3) Uani 1 1 d .
H8 H 1.2537 0.2008 0.0297 0.045 Uiso 1 1 calc R
H9 H 1.2474 0.1879 -0.0162 0.045 Uiso 1 1 calc R
H10 H 1.2087 0.0791 0.0107 0.045 Uiso 1 1 calc R
C4 C 0.74360(13) 0.00770(12) 0.12625(3) 0.0213(3) Uani 1 1 d .
C5 C 0.65298(19) 0.10723(14) 0.13501(7) 0.0453(5) Uani 1 1 d .
H12 H 0.6969 0.1709 0.1485 0.068 Uiso 1 1 calc R
H13 H 0.5853 0.0773 0.1513 0.068 Uiso 1 1 calc R
H14 H 0.6183 0.1378 0.1109 0.068 Uiso 1 1 calc R
C6 C 0.67681(16) -0.09256(14) 0.10584(5) 0.0313(4) Uani 1 1 d .
H16 H 0.6347 -0.0619 0.0829 0.047 Uiso 1 1 calc R
H17 H 0.6150 -0.1276 0.1232 0.047 Uiso 1 1 calc R
H15 H 0.7376 -0.1529 0.0982 0.047 Uiso 1 1 calc R
C7 C 0.80259(16) -0.03799(15) 0.16311(4) 0.0327(4) Uani 1 1 d .
H18 H 0.8651 -0.0982 0.1568 0.049 Uiso 1 1 calc R
H20 H 0.7380 -0.0728 0.1795 0.049 Uiso 1 1 calc R
H19 H 0.8428 0.0276 0.1768 0.049 Uiso 1 1 calc R
N5 N 1.11465(10) -0.00284(9) 0.14634(3) 0.0147(2) Uani 1 1 d .
N4 N 1.15613(10) -0.00302(9) 0.18085(3) 0.0159(2) Uani 1 1 d .
C10 C 1.12302(12) 0.08072(11) 0.20664(3) 0.0157(2) Uani 1 1 d .
H28 H 1.1549 0.0706 0.2319 0.019 Uiso 1 1 calc R
C11 C 1.02413(13) 0.26190(13) 0.23456(4) 0.0193(3) Uani 1 1 d .
H21 H 1.0778 0.2371 0.2567 0.023 Uiso 1 1 calc R
C12 C 1.05612(15) 0.38926(11) 0.22413(4) 0.0251(3) Uani 1 1 d .
H22 H 1.1443 0.3943 0.2169 0.038 Uiso 1 1 calc R
H23 H 1.0405 0.4405 0.2464 0.038 Uiso 1 1 calc R
H24 H 1.0041 0.4148 0.2025 0.038 Uiso 1 1 calc R
C13 C 0.88823(13) 0.25058(15) 0.24650(4) 0.0282(3) Uani 1 1 d .
H27 H 0.8344 0.2688 0.2245 0.042 Uiso 1 1 calc R
H26 H 0.8707 0.3060 0.2675 0.042 Uiso 1 1 calc R
H25 H 0.8720 0.1696 0.2552 0.042 Uiso 1 1 calc R
C14 C 1.17230(14) -0.10096(12) 0.12308(4) 0.0185(3) Uani 1 1 d .
C15 C 1.09434(18) -0.11877(13) 0.08699(4) 0.0317(4) Uani 1 1 d .
H30 H 1.1298 -0.1833 0.0717 0.048 Uiso 1 1 calc R
H32 H 1.0944 -0.0459 0.0718 0.048 Uiso 1 1 calc R
H31 H 1.0086 -0.1386 0.0943 0.048 Uiso 1 1 calc R
C16 C 1.17519(14) -0.21604(11) 0.14556(4) 0.0237(3) Uani 1 1 d .
H35 H 1.2294 -0.2070 0.1681 0.036 Uiso 1 1 calc R
H34 H 1.2075 -0.2794 0.1291 0.036 Uiso 1 1 calc R
H33 H 1.0906 -0.2361 0.1540 0.036 Uiso 1 1 calc R
C17 C 1.30472(16) -0.06247(14) 0.11265(5) 0.0301(3) Uani 1 1 d .
H36 H 1.3507 -0.0431 0.1362 0.045 Uiso 1 1 calc R
H37 H 1.3011 0.0073 0.0960 0.045 Uiso 1 1 calc R
H38 H 1.3472 -0.1269 0.0991 0.045 Uiso 1 1 calc R

loop_
_atom_site_aniso_label
_atom_site_aniso_U_11
_atom_site_aniso_U_22
_atom_site_aniso_U_33
_atom_site_aniso_U_23
_atom_site_aniso_U_13
_atom_site_aniso_U_12
Ni1 0.01471(15) 0.01354(15) 0.01160(14) 0.00011(5) -0.00132(5) 0.00115(5)
O1 0.0199(5) 0.0202(4) 0.0142(4) 0.0009(3) -0.0026(3) -0.0055(4)
O2 0.0182(5) 0.0142(4) 0.0145(5) -0.0007(3) -0.0004(3) 0.0030(3)
N1 0.0154(5) 0.0131(5) 0.0213(5) 0.0035(4) -0.0015(4) -0.0011(4)
N2 0.0193(6) 0.0210(6) 0.0229(5) 0.0062(4) -0.0058(4) -0.0038(4)
C18 0.0241(7) 0.0229(7) 0.0185(6) 0.0056(5) -0.0064(5) -0.0065(5)
C9 0.0215(8) 0.0174(7) 0.0142(6) -0.0003(5) -0.0032(4) -0.0020(4)
C8 0.0140(6) 0.0140(5) 0.0153(5) -0.0008(4) 0.0025(4) -0.0019(4)
C1 0.0292(8) 0.0299(7) 0.0142(6) 0.0012(5) -0.0017(5) -0.0114(6)
C2 0.0329(9) 0.0337(8) 0.0308(8) 0.0161(6) 0.0013(7) -0.0030(7)
C3 0.0343(9) 0.0288(7) 0.0279(7) -0.0053(6) 0.0093(6) -0.0075(6)
C4 0.0166(7) 0.0186(7) 0.0286(7) 0.0045(5) 0.0037(5) -0.0027(5)
C5 0.0397(11) 0.0252(8) 0.0711(14) 0.0083(8) 0.0305(10) 0.0074(7)
C6 0.0277(8) 0.0279(7) 0.0381(9) 0.0054(6) -0.0004(7) -0.0127(6)
C7 0.0336(9) 0.0368(8) 0.0276(8) 0.0093(6) 0.0022(6) -0.0145(7)
N5 0.0163(5) 0.0139(5) 0.0138(5) -0.0018(4) -0.0008(4) 0.0024(4)
N4 0.0170(5) 0.0160(5) 0.0147(5) -0.0001(4) -0.0013(4) 0.0001(4)
C10 0.0185(6) 0.0160(5) 0.0125(5) -0.0001(4) -0.0003(4) 0.0000(5)
C11 0.0222(6) 0.0200(6) 0.0156(6) -0.0039(5) 0.0021(5) 0.0013(5)
C12 0.0262(8) 0.0187(7) 0.0302(8) -0.0073(5) 0.0074(6) -0.0024(5)
C13 0.0274(8) 0.0292(7) 0.0280(7) -0.0059(6) 0.0131(6) -0.0019(6)
C14 0.0224(7) 0.0167(6) 0.0162(6) -0.0030(4) -0.0015(5) 0.0060(5)
C15 0.0457(10) 0.0269(7) 0.0225(7) -0.0110(5) -0.0117(7) 0.0172(7)
C16 0.0312(8) 0.0153(6) 0.0246(7) -0.0023(5) -0.0044(6) 0.0053(5)
C17 0.0318(9) 0.0255(7) 0.0332(8) -0.0033(6) 0.0120(7) 0.0047(6)

loop_
_atom_type_symbol
_atom_type_description
_atom_type_scat_dispersion_real
_atom_type_scat_dispersion_imag
_atom_type_scat_source
C C 0.0033 0.0016 'International Tables Vol C Tables 4.2.6.8 and 6.1.1.4'
H H 0.0000 0.0000 'International Tables Vol C Tables 4.2.6.8 and 6.1.1.4'
N N 0.0061 0.0033 'International Tables Vol C Tables 4.2.6.8 and 6.1.1.4'
O O 0.0106 0.0060 'International Tables Vol C Tables 4.2.6.8 and 6.1.1.4'
Ni Ni 0.3393 1.1124 'International Tables Vol C Tables 4.2.6.8 and 6.1.1.4'

loop_
_geom_angle_atom_site_label_1
_geom_angle_atom_site_label_2
_geom_angle_atom_site_label_3
_geom_angle
O2 Ni1 O1 120.60(4)
O2 Ni1 N5 93.23(4)
O1 Ni1 N5 114.42(4)
O2 Ni1 N1 118.10(4)
O1 Ni1 N1 93.58(4)
N5 Ni1 N1 119.08(4)
C9 O1 Ni1 124.38(9)
C8 O2 Ni1 125.18(8)
N2 N1 C4 112.03(11)
N2 N1 Ni1 126.17(9)
C4 N1 Ni1 121.76(8)
N1 N2 C18 121.91(12)
N2 C18 C9 128.94(13)
N2 C18 H40 115.5
C9 C18 H40 115.5
O1 C9 C18 124.19(13)
O1 C9 C1 116.93(11)
C18 C9 C1 118.88(12)
O2 C8 C10 124.21(11)
O2 C8 C11 116.67(11)
C10 C8 C11 119.11(11)
C9 C1 C3 110.30(12)
C9 C1 C2 110.81(13)
C3 C1 C2 111.31(12)
C9 C1 H11 108.1
C3 C1 H11 108.1
C2 C1 H11 108.1
C1 C2 H6 109.5
C1 C2 H5 109.5
H6 C2 H5 109.5
C1 C2 H7 109.5
H6 C2 H7 109.5
H5 C2 H7 109.5
C1 C3 H8 109.5
C1 C3 H9 109.5
H8 C3 H9 109.5
C1 C3 H10 109.5
H8 C3 H10 109.5
H9 C3 H10 109.5
N1 C4 C6 111.32(11)
N1 C4 C5 107.26(11)
C6 C4 C5 110.24(15)
N1 C4 C7 107.83(12)
C6 C4 C7 109.66(12)
C5 C4 C7 110.48(14)
C4 C5 H12 109.5
C4 C5 H13 109.5
H12 C5 H13 109.5
C4 C5 H14 109.5
H12 C5 H14 109.5
H13 C5 H14 109.5
C4 C6 H16 109.5
C4 C6 H17 109.5
H16 C6 H17 109.5
C4 C6 H15 109.5
H16 C6 H15 109.5
H17 C6 H15 109.5
C4 C7 H18 109.5
C4 C7 H20 109.5
H18 C7 H20 109.5
C4 C7 H19 109.5
H18 C7 H19 109.5
H20 C7 H19 109.5
N4 N5 C14 111.06(10)
N4 N5 Ni1 126.74(8)
C14 N5 Ni1 122.04(8)
N5 N4 C10 121.96(10)
N4 C10 C8 128.50(11)
N4 C10 H28 115.8
C8 C10 H28 115.8
C8 C11 C13 108.93(12)
C8 C11 C12 111.04(11)
C13 C11 C12 111.10(13)
C8 C11 H21 108.6
C13 C11 H21 108.6
C12 C11 H21 108.6
C11 C12 H22 109.5
C11 C12 H23 109.5
H22 C12 H23 109.5
C11 C12 H24 109.5
H22 C12 H24 109.5
H23 C12 H24 109.5
C11 C13 H27 109.5
C11 C13 H26 109.5
H27 C13 H26 109.5
C11 C13 H25 109.5
H27 C13 H25 109.5
H26 C13 H25 109.5
N5 C14 C16 111.36(11)
N5 C14 C15 108.35(11)
C16 C14 C15 108.78(12)
N5 C14 C17 107.37(11)
C16 C14 C17 110.32(12)
C15 C14 C17 110.65(13)
C14 C15 H30 109.5
C14 C15 H32 109.5
H30 C15 H32 109.5
C14 C15 H31 109.5
H30 C15 H31 109.5
H32 C15 H31 109.5
C14 C16 H35 109.5
C14 C16 H34 109.5
H35 C16 H34 109.5
C14 C16 H33 109.5
H35 C16 H33 109.5
H34 C16 H33 109.5
C14 C17 H36 109.5
C14 C17 H37 109.5
H36 C17 H37 109.5
C14 C17 H38 109.5
H36 C17 H38 109.5
H37 C17 H38 109.5

loop_
_geom_bond_atom_site_label_1
_geom_bond_atom_site_label_2
_geom_bond_distance
Ni1 O2 1.9039(10)
Ni1 O1 1.9067(9)
Ni1 N5 1.9409(10)
Ni1 N1 1.9426(11)
O1 C9 1.2798(16)
O2 C8 1.2779(15)
N1 N2 1.2800(15)
N1 C4 1.5026(17)
N2 C18 1.3497(18)
C18 C9 1.3832(19)
C18 H40 0.9500
C9 C1 1.513(2)
C8 C10 1.3874(18)
C8 C11 1.5151(17)
C1 C3 1.526(2)
C1 C2 1.533(2)
C1 H11 1.0000
C2 H6 0.9800
C2 H5 0.9800
C2 H7 0.9800
C3 H8 0.9800
C3 H9 0.9800
C3 H10 0.9800
C4 C6 1.517(2)
C4 C5 1.518(2)
C4 C7 1.5190(19)
C5 H12 0.9800
C5 H13 0.9800
C5 H14 0.9800
C6 H16 0.9800
C6 H17 0.9800
C6 H15 0.9800
C7 H18 0.9800
C7 H20 0.9800
C7 H19 0.9800
N5 N4 1.2792(14)
N5 C14 1.5056(16)
N4 C10 1.3515(16)
C10 H28 0.9500
C11 C13 1.5205(18)
C11 C12 1.5246(19)
C11 H21 1.0000
C12 H22 0.9800
C12 H23 0.9800
C12 H24 0.9800
C13 H27 0.9800
C13 H26 0.9800
C13 H25 0.9800
C14 C16 1.5185(18)
C14 C15 1.5207(19)
C14 C17 1.529(2)
C15 H30 0.9800
C15 H32 0.9800
C15 H31 0.9800
C16 H35 0.9800
C16 H34 0.9800
C16 H33 0.9800
C17 H36 0.9800
C17 H37 0.9800
C17 H38 0.9800

loop_
_geom_torsion_atom_site_label_1
_geom_torsion_atom_site_label_2
_geom_torsion_atom_site_label_3
_geom_torsion_atom_site_label_4
_geom_torsion
O2 Ni1 O1 C9 -135.17(10)
N5 Ni1 O1 C9 114.93(11)
N1 Ni1 O1 C9 -9.35(11)
O1 Ni1 O2 C8 -125.19(10)
N5 Ni1 O2 C8 -4.24(10)
N1 Ni1 O2 C8 121.36(10)
O2 Ni1 N1 N2 132.77(10)
O1 Ni1 N1 N2 5.08(11)
N5 Ni1 N1 N2 -115.50(10)
O2 Ni1 N1 C4 -44.85(11)
O1 Ni1 N1 C4 -172.55(9)
N5 Ni1 N1 C4 66.87(10)
C4 N1 N2 C18 178.96(12)
Ni1 N1 N2 C18 1.14(17)
N1 N2 C18 C9 -6.2(2)
Ni1 O1 C9 C18 7.9(2)
Ni1 O1 C9 C1 -172.59(9)
N2 C18 C9 O1 1.3(3)
N2 C18 C9 C1 -178.23(14)
Ni1 O2 C8 C10 3.33(18)
Ni1 O2 C8 C11 -175.48(8)
O1 C9 C1 C3 50.58(17)
C18 C9 C1 C3 -129.87(14)
O1 C9 C1 C2 -73.14(17)
C18 C9 C1 C2 106.41(16)
N2 N1 C4 C6 38.86(16)
Ni1 N1 C4 C6 -143.21(10)
N2 N1 C4 C5 -81.82(16)
Ni1 N1 C4 C5 96.11(14)
N2 N1 C4 C7 159.18(11)
Ni1 N1 C4 C7 -22.89(15)
O2 Ni1 N5 N4 2.23(11)
O1 Ni1 N5 N4 128.07(10)
N1 Ni1 N5 N4 -122.61(10)
O2 Ni1 N5 C14 -172.86(10)
O1 Ni1 N5 C14 -47.02(11)
N1 Ni1 N5 C14 62.30(11)
C14 N5 N4 C10 176.43(11)
Ni1 N5 N4 C10 0.89(17)
N5 N4 C10 C8 -3.5(2)
O2 C8 C10 N4 1.2(2)
C11 C8 C10 N4 -179.99(12)
O2 C8 C11 C13 68.58(15)
C10 C8 C11 C13 -110.30(14)
O2 C8 C11 C12 -54.08(16)
C10 C8 C11 C12 127.04(13)
N4 N5 C14 C16 44.33(15)
Ni1 N5 C14 C16 -139.88(10)
N4 N5 C14 C15 163.93(12)
Ni1 N5 C14 C15 -20.29(15)
N4 N5 C14 C17 -76.54(13)
Ni1 N5 C14 C17 99.25(12)
